data_1553388
loop_
_publ_author_name
'Huang, Hongbo'
'Song, Yongxiang'
'Li, Xin'
'Wang, Xin'
'Ling, Chunyao'
'Qin, Xiangjing'
'Zhou, Zhenbin'
'Li, Qinglian'
'Wei, Xiaoyi'
'Ju, Jianhua'

_publ_section_title
;
 Abyssomicin Monomers and Dimers from the Marine-Derived Streptomyces
 koyangensis SCSIO 5802.
;
_journal_issue 8
_journal_name_full 'Journal of natural products'
_journal_page_first 1892
_journal_page_last 1898
_journal_paper_doi 10.1021/acs.jnatprod.8b00448
_journal_volume 81
_journal_year 2018
_chemical_absolute_configuration ad
_chemical_formula_moiety 'C19 H22 O6, 0.5(H2 O)'
_chemical_formula_sum 'C19 H23 O6.5'
_chemical_formula_weight 355.37
_space_group_crystal_system orthorhombic
_space_group_IT_number 19
_space_group_name_Hall 'P 2ac 2ab'
_space_group_name_H-M_alt 'P 21 21 21'
_atom_sites_solution_hydrogens mixed
_atom_sites_solution_primary direct
_atom_sites_solution_secondary difmap
_audit_creation_method SHELXL-2014/7
_cell_angle_alpha 90
_cell_angle_beta 90
_cell_angle_gamma 90
_cell_formula_units_Z 8
_cell_length_a 8.32583(11)
_cell_length_b 13.41861(19)
_cell_length_c 29.8480(4)
_cell_measurement_reflns_used 11013
_cell_measurement_temperature 293(2)
_cell_measurement_theta_max 73.4710
_cell_measurement_theta_min 4.4450
_cell_volume 3334.65(8)
_computing_cell_refinement 'Bruker SMART'
_computing_data_collection 'Bruker SMART'
_computing_data_reduction 'Bruker SMART'
_computing_molecular_graphics 'SHELXL-2014/7 (Sheldrick, 2014)'
_computing_publication_material SHELXL
_computing_structure_refinement 'SHELXL-2014/7 (Sheldrick, 2014)'
_computing_structure_solution 'Bruker SMART'
_diffrn_ambient_temperature 293(2)
_diffrn_measured_fraction_theta_full 0.999
_diffrn_measured_fraction_theta_max 0.981
_diffrn_measurement_device_type graphite
_diffrn_measurement_method 'CCD area detector'
_diffrn_radiation_type CuK\a
_diffrn_radiation_wavelength 1.54184
_diffrn_reflns_av_R_equivalents 0.0356
_diffrn_reflns_av_unetI/netI 0.0328
_diffrn_reflns_Laue_measured_fraction_full 0.999
_diffrn_reflns_Laue_measured_fraction_max 0.981
_diffrn_reflns_limit_h_max 10
_diffrn_reflns_limit_h_min -9
_diffrn_reflns_limit_k_max 16
_diffrn_reflns_limit_k_min -16
_diffrn_reflns_limit_l_max 36
_diffrn_reflns_limit_l_min -34
_diffrn_reflns_number 17434
_diffrn_reflns_point_group_measured_fraction_full 0.998
_diffrn_reflns_point_group_measured_fraction_max 0.965
_diffrn_reflns_theta_full 67.684
_diffrn_reflns_theta_max 73.880
_diffrn_reflns_theta_min 3.611
_diffrn_source 'fine-focus sealed tube'
_exptl_absorpt_coefficient_mu 0.887
_exptl_absorpt_correction_T_max 0.915
_exptl_absorpt_correction_T_min 0.915
_exptl_absorpt_correction_type multi-scan
_exptl_absorpt_process_details saddas
_exptl_crystal_colour colorless
_exptl_crystal_density_diffrn 1.416
_exptl_crystal_density_method 'not measured'
_exptl_crystal_description square
_exptl_crystal_F_000 1512
_exptl_crystal_size_max 0.100
_exptl_crystal_size_mid 0.100
_exptl_crystal_size_min 0.100
_refine_diff_density_max 0.282
_refine_diff_density_min -0.185
_refine_diff_density_rms 0.043
_refine_ls_abs_structure_details
;
 Flack x determined using 2553 quotients [(I+)-(I-)]/[(I+)+(I-)]
 (Parsons, Flack and Wagner, Acta Cryst. B69 (2013) 249-259).
;
_refine_ls_abs_structure_Flack -0.04(7)
_refine_ls_extinction_method none
_refine_ls_goodness_of_fit_ref 1.013
_refine_ls_hydrogen_treatment constr
_refine_ls_matrix_type full
_refine_ls_number_parameters 473
_refine_ls_number_reflns 6537
_refine_ls_number_restraints 0
_refine_ls_restrained_S_all 1.013
_refine_ls_R_factor_all 0.0372
_refine_ls_R_factor_gt 0.0358
_refine_ls_shift/su_max 0.000
_refine_ls_shift/su_mean 0.000
_refine_ls_structure_factor_coef Fsqd
_refine_ls_weighting_details 'w=1/[\s^2^(Fo^2^)+(0.0627P)^2^+0.5499P] where P=(Fo^2^+2Fc^2^)/3'
_refine_ls_weighting_scheme calc
_refine_ls_wR_factor_gt 0.0952
_refine_ls_wR_factor_ref 0.0960
_reflns_Friedel_coverage 0.738
_reflns_Friedel_fraction_full 0.997
_reflns_Friedel_fraction_max 0.945
_reflns_number_gt 6236
_reflns_number_total 6537
_reflns_threshold_expression 'I > 2\s(I)'
_cod_data_source_file np8b00448_si_002.cif
_cod_data_source_block 1
_cod_depositor_comments
;

2022-05-28
Z value and formula fixed to values more according to usual
chemical conventions.                 miguel
;
_cod_original_formula_sum 'C38 H46 O13'
_cod_original_formula_weight 710.75
_cod_original_formula_moiety '2(C19 H22 O6), H2 O'
_cod_original_formula_units_Z 4
_cod_database_code 1553388
_shelx_shelxl_version_number 2014/7
_shelx_space_group_comment
;
The symmetry employed for this shelxl refinement is uniquely defined
by the following loop, which should always be used as a source of
symmetry information in preference to the above space-group names.
They are only intended as comments.
;
_shelx_estimated_absorpt_t_min 0.916
_shelx_estimated_absorpt_t_max 0.916

loop_
_space_group_symop_operation_xyz
'x, y, z'
'-x+1/2, -y, z+1/2'
'-x, y+1/2, -z+1/2'
'x+1/2, -y+1/2, -z'

loop_
_atom_site_label
_atom_site_type_symbol
_atom_site_fract_x
_atom_site_fract_y
_atom_site_fract_z
_atom_site_U_iso_or_equiv
_atom_site_adp_type
_atom_site_occupancy
_atom_site_site_symmetry_order
_atom_site_calc_flag
_atom_site_refinement_flags_posn
_atom_site_refinement_flags_adp
C1 C -0.0848(3) 0.43082(18) 0.49498(8) 0.0254(5) Uani 1 1 d . .
C2 C -0.0055(3) 0.52142(18) 0.47993(7) 0.0236(5) Uani 1 1 d . .
C3 C -0.0475(3) 0.61013(18) 0.49847(7) 0.0244(5) Uani 1 1 d . .
C4 C 0.0353(3) 0.70799(18) 0.49288(8) 0.0290(5) Uani 1 1 d . .
H4A H 0.1504 0.6969 0.4939 0.035 Uiso 1 1 calc R U
H4B H 0.0074 0.7503 0.5181 0.035 Uiso 1 1 calc R U
C5 C -0.0050(3) 0.76381(18) 0.44931(8) 0.0269(5) Uani 1 1 d . .
H5A H -0.1189 0.7569 0.4432 0.032 Uiso 1 1 calc R U
H5B H 0.0176 0.8342 0.4533 0.032 Uiso 1 1 calc R U
C6 C 0.0908(3) 0.72491(17) 0.40886(8) 0.0263(5) Uani 1 1 d . .
H6 H 0.2027 0.7149 0.4180 0.032 Uiso 1 1 calc R U
C7 C 0.0226(3) 0.62589(18) 0.39292(7) 0.0242(5) Uani 1 1 d . .
C8 C 0.1165(3) 0.53006(17) 0.39711(8) 0.0227(5) Uani 1 1 d . .
C9 C 0.0350(3) 0.44477(18) 0.37339(8) 0.0266(5) Uani 1 1 d . .
H9 H -0.0049 0.4491 0.3443 0.032 Uiso 1 1 calc R U
C10 C 0.0259(3) 0.36357(18) 0.39802(8) 0.0262(5) Uani 1 1 d . .
H10 H -0.0206 0.3043 0.3884 0.031 Uiso 1 1 calc R U
C11 C 0.2996(3) 0.53755(17) 0.38530(8) 0.0236(5) Uani 1 1 d . .
H11 H 0.3302 0.6080 0.3836 0.028 Uiso 1 1 calc R U
C12 C 0.3859(3) 0.48873(18) 0.42601(7) 0.0237(5) Uani 1 1 d . .
C13 C 0.3891(3) 0.37137(18) 0.42205(8) 0.0247(5) Uani 1 1 d . .
H13 H 0.3649 0.3543 0.3909 0.030 Uiso 1 1 calc R U
C14 C 0.2572(3) 0.32526(18) 0.45139(8) 0.0272(5) Uani 1 1 d . .
H14A H 0.2462 0.2550 0.4444 0.033 Uiso 1 1 calc R U
H14B H 0.2865 0.3313 0.4827 0.033 Uiso 1 1 calc R U
C15 C 0.0992(3) 0.37770(17) 0.44322(8) 0.0246(5) Uani 1 1 d . .
C16 C 0.1237(3) 0.49371(17) 0.44738(7) 0.0215(4) Uani 1 1 d . .
C17 C 0.0866(4) 0.79894(19) 0.36988(9) 0.0331(6) Uani 1 1 d . .
H17A H 0.1438 0.7716 0.3448 0.050 Uiso 1 1 calc R U
H17B H 0.1364 0.8603 0.3789 0.050 Uiso 1 1 calc R U
H17C H -0.0228 0.8114 0.3615 0.050 Uiso 1 1 calc R U
C18 C 0.5474(3) 0.53615(19) 0.43436(9) 0.0297(5) Uani 1 1 d . .
H18A H 0.5346 0.6070 0.4372 0.045 Uiso 1 1 calc R U
H18B H 0.6178 0.5218 0.4097 0.045 Uiso 1 1 calc R U
H18C H 0.5925 0.5099 0.4615 0.045 Uiso 1 1 calc R U
C19 C 0.5500(3) 0.3229(2) 0.43390(9) 0.0324(6) Uani 1 1 d . .
H19A H 0.5763 0.3375 0.4645 0.049 Uiso 1 1 calc R U
H19B H 0.6324 0.3488 0.4146 0.049 Uiso 1 1 calc R U
H19C H 0.5422 0.2521 0.4300 0.049 Uiso 1 1 calc R U
C20 C -0.1118(3) 0.61671(18) 0.15396(8) 0.0271(5) Uani 1 1 d . .
C21 C 0.0558(3) 0.59317(17) 0.14378(8) 0.0238(5) Uani 1 1 d . .
C22 C 0.0933(3) 0.55386(18) 0.10292(8) 0.0268(5) Uani 1 1 d . .
C23 C 0.2539(3) 0.5286(2) 0.08344(8) 0.0314(5) Uani 1 1 d . .
H23A H 0.2678 0.5689 0.0568 0.038 Uiso 1 1 calc R U
H23B H 0.2495 0.4597 0.0737 0.038 Uiso 1 1 calc R U
C24 C 0.4056(3) 0.54062(19) 0.11186(8) 0.0281(5) Uani 1 1 d . .
H24A H 0.4001 0.6044 0.1271 0.034 Uiso 1 1 calc R U
H24B H 0.4975 0.5427 0.0919 0.034 Uiso 1 1 calc R U
C25 C 0.4354(3) 0.45914(18) 0.14717(8) 0.0267(5) Uani 1 1 d . .
H25 H 0.5367 0.4768 0.1619 0.032 Uiso 1 1 calc R U
C26 C 0.3094(3) 0.45686(17) 0.18396(8) 0.0231(5) Uani 1 1 d . .
C27 C 0.2625(3) 0.55026(17) 0.20981(7) 0.0220(5) Uani 1 1 d . .
C28 C 0.1555(3) 0.52294(17) 0.24886(8) 0.0233(5) Uani 1 1 d . .
H28 H 0.1762 0.4699 0.2681 0.028 Uiso 1 1 calc R U
C29 C 0.0296(3) 0.58216(18) 0.25285(8) 0.0261(5) Uani 1 1 d . .
H29 H -0.0480 0.5759 0.2751 0.031 Uiso 1 1 calc R U
C30 C 0.4042(3) 0.61771(17) 0.22470(7) 0.0227(4) Uani 1 1 d . .
H30 H 0.4999 0.5996 0.2074 0.027 Uiso 1 1 calc R U
C31 C 0.3521(3) 0.72584(18) 0.21154(7) 0.0235(5) Uani 1 1 d . .
C32 C 0.2403(3) 0.77540(17) 0.24726(8) 0.0259(5) Uani 1 1 d . .
H32 H 0.2540 0.7387 0.2754 0.031 Uiso 1 1 calc R U
C33 C 0.0632(3) 0.76524(19) 0.23317(9) 0.0275(5) Uani 1 1 d . .
H33A H -0.0054 0.7814 0.2584 0.033 Uiso 1 1 calc R U
H33B H 0.0402 0.8121 0.2093 0.033 Uiso 1 1 calc R U
C34 C 0.0270(3) 0.66035(18) 0.21735(8) 0.0242(5) Uani 1 1 d . .
C35 C 0.1568(3) 0.62667(17) 0.18250(7) 0.0222(5) Uani 1 1 d . .
C36 C 0.4614(4) 0.3558(2) 0.12692(9) 0.0364(6) Uani 1 1 d . .
H36A H 0.4985 0.3110 0.1497 0.055 Uiso 1 1 calc R U
H36B H 0.5400 0.3598 0.1035 0.055 Uiso 1 1 calc R U
H36C H 0.3619 0.3316 0.1148 0.055 Uiso 1 1 calc R U
C37 C 0.4975(3) 0.78718(19) 0.19785(8) 0.0285(5) Uani 1 1 d . .
H37A H 0.5544 0.7534 0.1744 0.043 Uiso 1 1 calc R U
H37B H 0.5672 0.7956 0.2232 0.043 Uiso 1 1 calc R U
H37C H 0.4628 0.8513 0.1873 0.043 Uiso 1 1 calc R U
C38 C 0.2762(4) 0.88518(19) 0.25685(9) 0.0354(6) Uani 1 1 d . .
H38A H 0.2626 0.9233 0.2299 0.053 Uiso 1 1 calc R U
H38B H 0.3848 0.8918 0.2673 0.053 Uiso 1 1 calc R U
H38C H 0.2038 0.9093 0.2794 0.053 Uiso 1 1 calc R U
O1 O -0.0176(2) 0.34890(12) 0.47776(6) 0.0276(4) Uani 1 1 d . .
O2 O -0.1968(2) 0.42539(14) 0.52192(6) 0.0295(4) Uani 1 1 d . .
O3 O -0.1733(2) 0.61639(14) 0.52644(6) 0.0291(4) Uani 1 1 d . .
H3 H -0.2086 0.5604 0.5313 0.044 Uiso 1 1 calc R U
O4 O -0.1140(2) 0.62325(13) 0.37767(6) 0.0310(4) Uani 1 1 d . .
O5 O 0.3405(2) 0.49029(13) 0.34472(5) 0.0288(4) Uani 1 1 d . .
H5 H 0.3572 0.5326 0.3254 0.043 Uiso 1 1 calc R U
O6 O 0.28088(19) 0.51801(12) 0.46269(5) 0.0229(3) Uani 1 1 d . .
O7 O -0.1282(2) 0.65954(13) 0.19425(6) 0.0285(4) Uani 1 1 d . .
O8 O -0.2297(2) 0.60230(14) 0.13002(6) 0.0342(4) Uani 1 1 d . .
O9 O -0.0218(2) 0.53523(14) 0.07268(6) 0.0318(4) Uani 1 1 d . .
H9A H -0.1074 0.5580 0.0816 0.048 Uiso 1 1 calc R U
O10 O 0.2444(2) 0.37881(12) 0.19428(6) 0.0297(4) Uani 1 1 d . .
O11 O 0.4365(2) 0.60322(13) 0.27068(5) 0.0267(4) Uani 1 1 d . .
H11A H 0.5257 0.6255 0.2766 0.040 Uiso 1 1 calc R U
O12 O 0.25967(19) 0.70762(12) 0.17109(5) 0.0229(3) Uani 1 1 d . .
O13 O 0.7088(2) 0.67427(14) 0.30268(6) 0.0312(4) Uani 1 1 d G .
H13A H 0.7106 0.7375 0.3044 0.047 Uiso 1 1 d G U
H13B H 0.7453 0.6495 0.3268 0.047 Uiso 1 1 d G U

loop_
_atom_site_aniso_label
_atom_site_aniso_U_11
_atom_site_aniso_U_22
_atom_site_aniso_U_33
_atom_site_aniso_U_23
_atom_site_aniso_U_13
_atom_site_aniso_U_12
C1 0.0243(11) 0.0287(11) 0.0233(10) 0.0025(9) -0.0004(9) 0.0011(9)
C2 0.0206(11) 0.0278(11) 0.0223(10) 0.0011(9) -0.0002(9) 0.0014(9)
C3 0.0205(11) 0.0307(12) 0.0221(10) -0.0004(9) -0.0015(8) 0.0034(9)
C4 0.0288(12) 0.0298(12) 0.0284(12) -0.0060(9) -0.0008(10) 0.0004(10)
C5 0.0236(12) 0.0249(11) 0.0323(12) -0.0010(9) 0.0012(10) 0.0018(9)
C6 0.0214(11) 0.0248(11) 0.0327(12) 0.0006(9) -0.0002(10) 0.0021(9)
C7 0.0227(11) 0.0281(12) 0.0220(10) 0.0021(9) 0.0007(9) 0.0011(9)
C8 0.0216(11) 0.0249(11) 0.0218(10) -0.0012(9) 0.0004(9) -0.0013(9)
C9 0.0258(11) 0.0302(12) 0.0237(11) -0.0053(9) -0.0005(9) -0.0001(10)
C10 0.0250(11) 0.0237(11) 0.0298(11) -0.0039(9) 0.0003(10) -0.0018(9)
C11 0.0226(11) 0.0241(11) 0.0242(11) 0.0002(9) 0.0022(9) 0.0018(9)
C12 0.0221(11) 0.0275(11) 0.0216(10) -0.0013(9) 0.0040(9) 0.0034(9)
C13 0.0234(11) 0.0259(11) 0.0250(11) 0.0004(9) 0.0011(9) 0.0035(9)
C14 0.0287(13) 0.0263(11) 0.0266(11) 0.0006(9) 0.0029(10) 0.0036(10)
C15 0.0240(11) 0.0246(11) 0.0252(11) 0.0007(9) 0.0050(9) -0.0006(9)
C16 0.0189(10) 0.0250(11) 0.0204(10) -0.0017(8) -0.0005(8) -0.0005(9)
C17 0.0379(14) 0.0259(12) 0.0357(13) 0.0031(10) 0.0047(11) 0.0022(11)
C18 0.0221(12) 0.0305(12) 0.0366(13) -0.0032(10) 0.0014(10) 0.0016(10)
C19 0.0291(13) 0.0329(13) 0.0353(13) 0.0015(10) 0.0034(11) 0.0099(11)
C20 0.0211(11) 0.0292(12) 0.0311(12) 0.0018(10) -0.0040(10) -0.0004(9)
C21 0.0176(11) 0.0264(11) 0.0273(11) 0.0028(9) -0.0033(9) -0.0008(9)
C22 0.0240(11) 0.0290(12) 0.0274(11) 0.0010(9) -0.0061(10) -0.0015(9)
C23 0.0268(13) 0.0437(14) 0.0237(11) -0.0012(10) -0.0005(10) 0.0023(11)
C24 0.0224(11) 0.0358(13) 0.0260(11) 0.0011(10) 0.0023(9) 0.0004(10)
C25 0.0210(11) 0.0321(12) 0.0270(11) 0.0011(9) 0.0019(9) 0.0001(9)
C26 0.0200(11) 0.0250(11) 0.0243(11) 0.0018(8) -0.0027(9) 0.0010(9)
C27 0.0174(10) 0.0246(11) 0.0239(11) 0.0018(8) -0.0001(9) -0.0010(8)
C28 0.0213(11) 0.0249(11) 0.0236(10) 0.0007(9) -0.0001(9) -0.0029(9)
C29 0.0224(11) 0.0298(11) 0.0260(11) -0.0005(9) 0.0029(9) -0.0030(9)
C30 0.0180(10) 0.0277(11) 0.0225(10) 0.0026(9) -0.0014(9) -0.0015(9)
C31 0.0216(11) 0.0265(11) 0.0223(11) 0.0008(9) -0.0034(9) -0.0026(9)
C32 0.0252(12) 0.0257(11) 0.0270(11) -0.0004(9) 0.0000(9) -0.0002(9)
C33 0.0253(12) 0.0286(12) 0.0286(11) 0.0010(9) 0.0013(10) 0.0034(10)
C34 0.0159(10) 0.0295(12) 0.0271(11) 0.0005(9) -0.0004(9) 0.0018(9)
C35 0.0189(10) 0.0231(11) 0.0247(11) 0.0016(9) -0.0001(9) -0.0016(8)
C36 0.0343(14) 0.0394(15) 0.0354(13) 0.0000(11) 0.0084(12) 0.0051(12)
C37 0.0259(12) 0.0295(12) 0.0301(12) 0.0026(9) -0.0009(10) -0.0064(9)
C38 0.0336(14) 0.0311(13) 0.0415(14) -0.0061(11) -0.0011(12) -0.0006(11)
O1 0.0271(9) 0.0263(8) 0.0295(8) 0.0034(7) 0.0055(7) -0.0010(7)
O2 0.0239(8) 0.0351(9) 0.0294(8) 0.0037(7) 0.0051(7) 0.0006(7)
O3 0.0250(9) 0.0335(9) 0.0289(8) -0.0014(7) 0.0053(7) 0.0038(7)
O4 0.0229(9) 0.0335(9) 0.0365(9) 0.0031(7) -0.0062(7) 0.0001(7)
O5 0.0362(9) 0.0280(8) 0.0223(8) 0.0026(7) 0.0056(7) 0.0038(7)
O6 0.0187(7) 0.0274(8) 0.0225(7) -0.0026(6) -0.0004(6) 0.0020(6)
O7 0.0177(8) 0.0358(9) 0.0319(9) -0.0010(7) -0.0016(7) 0.0023(7)
O8 0.0203(8) 0.0438(10) 0.0387(9) -0.0018(8) -0.0067(7) 0.0003(8)
O9 0.0248(8) 0.0399(10) 0.0308(9) -0.0045(7) -0.0079(7) 0.0014(8)
O10 0.0287(9) 0.0260(9) 0.0343(9) -0.0005(7) 0.0040(7) -0.0014(7)
O11 0.0225(8) 0.0335(9) 0.0241(8) 0.0045(7) -0.0045(6) -0.0040(7)
O12 0.0193(7) 0.0262(8) 0.0231(8) 0.0024(6) -0.0026(6) -0.0021(6)
O13 0.0285(9) 0.0309(9) 0.0341(9) 0.0009(7) -0.0078(8) -0.0016(7)

loop_
_atom_type_symbol
_atom_type_description
_atom_type_scat_dispersion_real
_atom_type_scat_dispersion_imag
_atom_type_scat_source
C C 0.0181 0.0091 'International Tables Vol C Tables 4.2.6.8 and 6.1.1.4'
H H 0.0000 0.0000 'International Tables Vol C Tables 4.2.6.8 and 6.1.1.4'
O O 0.0492 0.0322 'International Tables Vol C Tables 4.2.6.8 and 6.1.1.4'

loop_
_geom_angle_atom_site_label_1
_geom_angle_atom_site_label_2
_geom_angle_atom_site_label_3
_geom_angle
O2 C1 O1 121.2(2)
O2 C1 C2 126.4(2)
O1 C1 C2 112.3(2)
C3 C2 C1 119.3(2)
C3 C2 C16 131.8(2)
C1 C2 C16 108.60(19)
O3 C3 C2 120.6(2)
O3 C3 C4 112.0(2)
C2 C3 C4 127.4(2)
C3 C4 C5 115.0(2)
C3 C4 H4A 108.5
C5 C4 H4A 108.5
C3 C4 H4B 108.5
C5 C4 H4B 108.5
H4A C4 H4B 107.5
C6 C5 C4 112.7(2)
C6 C5 H5A 109.1
C4 C5 H5A 109.1
C6 C5 H5B 109.1
C4 C5 H5B 109.1
H5A C5 H5B 107.8
C7 C6 C17 108.7(2)
C7 C6 C5 110.4(2)
C17 C6 C5 111.4(2)
C7 C6 H6 108.8
C17 C6 H6 108.8
C5 C6 H6 108.8
O4 C7 C8 119.1(2)
O4 C7 C6 119.2(2)
C8 C7 C6 121.7(2)
C9 C8 C7 112.0(2)
C9 C8 C11 112.38(19)
C7 C8 C11 115.47(19)
C9 C8 C16 103.23(18)
C7 C8 C16 111.19(18)
C11 C8 C16 101.33(18)
C10 C9 C8 113.1(2)
C10 C9 H9 123.5
C8 C9 H9 123.5
C9 C10 C15 112.1(2)
C9 C10 H10 123.9
C15 C10 H10 123.9
O5 C11 C12 111.74(18)
O5 C11 C8 113.54(19)
C12 C11 C8 104.25(18)
O5 C11 H11 109.0
C12 C11 H11 109.0
C8 C11 H11 109.0
O6 C12 C18 107.30(18)
O6 C12 C11 101.34(17)
C18 C12 C11 111.3(2)
O6 C12 C13 109.63(18)
C18 C12 C13 114.7(2)
C11 C12 C13 111.66(19)
C19 C13 C14 108.86(19)
C19 C13 C12 114.9(2)
C14 C13 C12 110.30(19)
C19 C13 H13 107.5
C14 C13 H13 107.5
C12 C13 H13 107.5
C15 C14 C13 110.06(19)
C15 C14 H14A 109.6
C13 C14 H14A 109.6
C15 C14 H14B 109.6
C13 C14 H14B 109.6
H14A C14 H14B 108.2
O1 C15 C10 109.28(19)
O1 C15 C14 109.91(18)
C10 C15 C14 116.2(2)
O1 C15 C16 106.87(18)
C10 C15 C16 104.46(18)
C14 C15 C16 109.57(19)
O6 C16 C2 113.31(18)
O6 C16 C15 111.74(18)
C2 C16 C15 101.76(18)
O6 C16 C8 105.62(17)
C2 C16 C8 120.85(19)
C15 C16 C8 103.03(17)
C6 C17 H17A 109.5
C6 C17 H17B 109.5
H17A C17 H17B 109.5
C6 C17 H17C 109.5
H17A C17 H17C 109.5
H17B C17 H17C 109.5
C12 C18 H18A 109.5
C12 C18 H18B 109.5
H18A C18 H18B 109.5
C12 C18 H18C 109.5
H18A C18 H18C 109.5
H18B C18 H18C 109.5
C13 C19 H19A 109.5
C13 C19 H19B 109.5
H19A C19 H19B 109.5
C13 C19 H19C 109.5
H19A C19 H19C 109.5
H19B C19 H19C 109.5
O8 C20 O7 120.5(2)
O8 C20 C21 127.4(2)
O7 C20 C21 112.1(2)
C22 C21 C20 119.2(2)
C22 C21 C35 132.6(2)
C20 C21 C35 108.1(2)
O9 C22 C21 120.7(2)
O9 C22 C23 109.6(2)
C21 C22 C23 129.7(2)
C22 C23 C24 119.9(2)
C22 C23 H23A 107.4
C24 C23 H23A 107.4
C22 C23 H23B 107.4
C24 C23 H23B 107.4
H23A C23 H23B 106.9
C23 C24 C25 116.0(2)
C23 C24 H24A 108.3
C25 C24 H24A 108.3
C23 C24 H24B 108.3
C25 C24 H24B 108.3
H24A C24 H24B 107.4
C26 C25 C36 111.4(2)
C26 C25 C24 113.46(19)
C36 C25 C24 113.4(2)
C26 C25 H25 105.9
C36 C25 H25 105.9
C24 C25 H25 105.9
O10 C26 C25 120.4(2)
O10 C26 C27 117.7(2)
C25 C26 C27 121.81(19)
C28 C27 C26 110.02(18)
C28 C27 C30 111.62(18)
C26 C27 C30 115.46(19)
C28 C27 C35 103.14(18)
C26 C27 C35 114.59(18)
C30 C27 C35 101.11(17)
C29 C28 C27 113.0(2)
C29 C28 H28 123.5
C27 C28 H28 123.5
C28 C29 C34 111.8(2)
C28 C29 H29 124.1
C34 C29 H29 124.1
O11 C30 C27 110.07(18)
O11 C30 C31 115.12(19)
C27 C30 C31 104.99(18)
O11 C30 H30 108.8
C27 C30 H30 108.8
C31 C30 H30 108.8
O12 C31 C37 106.84(18)
O12 C31 C32 108.82(18)
C37 C31 C32 115.3(2)
O12 C31 C30 101.50(17)
C37 C31 C30 110.46(19)
C32 C31 C30 112.84(18)
C38 C32 C33 108.9(2)
C38 C32 C31 114.9(2)
C33 C32 C31 110.27(19)
C38 C32 H32 107.5
C33 C32 H32 107.5
C31 C32 H32 107.5
C34 C33 C32 110.98(19)
C34 C33 H33A 109.4
C32 C33 H33A 109.4
C34 C33 H33B 109.4
C32 C33 H33B 109.4
H33A C33 H33B 108.0
O7 C34 C29 110.00(19)
O7 C34 C33 109.23(19)
C29 C34 C33 115.4(2)
O7 C34 C35 107.09(18)
C29 C34 C35 105.01(19)
C33 C34 C35 109.74(19)
O12 C35 C21 112.45(18)
O12 C35 C34 110.70(18)
C21 C35 C34 102.20(18)
O12 C35 C27 106.49(17)
C21 C35 C27 121.10(19)
C34 C35 C27 103.24(17)
C25 C36 H36A 109.5
C25 C36 H36B 109.5
H36A C36 H36B 109.5
C25 C36 H36C 109.5
H36A C36 H36C 109.5
H36B C36 H36C 109.5
C31 C37 H37A 109.5
C31 C37 H37B 109.5
H37A C37 H37B 109.5
C31 C37 H37C 109.5
H37A C37 H37C 109.5
H37B C37 H37C 109.5
C32 C38 H38A 109.5
C32 C38 H38B 109.5
H38A C38 H38B 109.5
C32 C38 H38C 109.5
H38A C38 H38C 109.5
H38B C38 H38C 109.5
C1 O1 C15 109.30(17)
C3 O3 H3 109.5
C11 O5 H5 109.5
C16 O6 C12 104.41(16)
C20 O7 C34 109.64(17)
C22 O9 H9A 109.5
C30 O11 H11A 109.5
C35 O12 C31 104.38(16)
H13A O13 H13B 109.4

loop_
_geom_bond_atom_site_label_1
_geom_bond_atom_site_label_2
_geom_bond_distance
C1 O2 1.234(3)
C1 O1 1.336(3)
C1 C2 1.454(3)
C2 C3 1.358(3)
C2 C16 1.496(3)
C3 O3 1.342(3)
C3 C4 1.492(3)
C4 C5 1.538(3)
C4 H4A 0.9700
C4 H4B 0.9700
C5 C6 1.538(3)
C5 H5A 0.9700
C5 H5B 0.9700
C6 C7 1.521(3)
C6 C17 1.530(3)
C6 H6 0.9800
C7 O4 1.226(3)
C7 C8 1.510(3)
C8 C9 1.507(3)
C8 C11 1.568(3)
C8 C16 1.579(3)
C9 C10 1.316(3)
C9 H9 0.9300
C10 C15 1.493(3)
C10 H10 0.9300
C11 O5 1.409(3)
C11 C12 1.556(3)
C11 H11 0.9800
C12 O6 1.455(3)
C12 C18 1.508(3)
C12 C13 1.579(3)
C13 C19 1.530(3)
C13 C14 1.535(3)
C13 H13 0.9800
C14 C15 1.511(3)
C14 H14A 0.9700
C14 H14B 0.9700
C15 O1 1.469(3)
C15 C16 1.575(3)
C16 O6 1.424(3)
C17 H17A 0.9600
C17 H17B 0.9600
C17 H17C 0.9600
C18 H18A 0.9600
C18 H18B 0.9600
C18 H18C 0.9600
C19 H19A 0.9600
C19 H19B 0.9600
C19 H19C 0.9600
C20 O8 1.230(3)
C20 O7 1.340(3)
C20 C21 1.462(3)
C21 C22 1.365(3)
C21 C35 1.499(3)
C22 O9 1.340(3)
C22 C23 1.498(4)
C23 C24 1.530(3)
C23 H23A 0.9700
C23 H23B 0.9700
C24 C25 1.539(3)
C24 H24A 0.9700
C24 H24B 0.9700
C25 C26 1.519(3)
C25 C36 1.528(4)
C25 H25 0.9800
C26 O10 1.218(3)
C26 C27 1.523(3)
C27 C28 1.512(3)
C27 C30 1.552(3)
C27 C35 1.578(3)
C28 C29 1.321(3)
C28 H28 0.9300
C29 C34 1.491(3)
C29 H29 0.9300
C30 O11 1.412(3)
C30 C31 1.564(3)
C30 H30 0.9800
C31 O12 1.453(3)
C31 C37 1.520(3)
C31 C32 1.564(3)
C32 C38 1.530(3)
C32 C33 1.539(3)
C32 H32 0.9800
C33 C34 1.515(3)
C33 H33A 0.9700
C33 H33B 0.9700
C34 O7 1.464(3)
C34 C35 1.566(3)
C35 O12 1.425(3)
C36 H36A 0.9600
C36 H36B 0.9600
C36 H36C 0.9600
C37 H37A 0.9600
C37 H37B 0.9600
C37 H37C 0.9600
C38 H38A 0.9600
C38 H38B 0.9600
C38 H38C 0.9600
O3 H3 0.8200
O5 H5 0.8200
O9 H9A 0.8200
O11 H11A 0.8200
O13 H13A 0.8499
O13 H13B 0.8506

loop_
_geom_torsion_atom_site_label_1
_geom_torsion_atom_site_label_2
_geom_torsion_atom_site_label_3
_geom_torsion_atom_site_label_4
_geom_torsion
O2 C1 C2 C3 4.7(4)
O1 C1 C2 C3 -172.4(2)
O2 C1 C2 C16 179.9(2)
O1 C1 C2 C16 2.9(3)
C1 C2 C3 O3 -7.9(3)
C16 C2 C3 O3 178.2(2)
C1 C2 C3 C4 169.9(2)
C16 C2 C3 C4 -4.0(4)
O3 C3 C4 C5 -101.5(2)
C2 C3 C4 C5 80.6(3)
C3 C4 C5 C6 -80.8(3)
C4 C5 C6 C7 75.7(2)
C4 C5 C6 C17 -163.4(2)
C17 C6 C7 O4 -57.8(3)
C5 C6 C7 O4 64.7(3)
C17 C6 C7 C8 124.7(2)
C5 C6 C7 C8 -112.8(2)
O4 C7 C8 C9 10.4(3)
C6 C7 C8 C9 -172.0(2)
O4 C7 C8 C11 140.8(2)
C6 C7 C8 C11 -41.7(3)
O4 C7 C8 C16 -104.5(2)
C6 C7 C8 C16 73.0(3)
C7 C8 C9 C10 -132.4(2)
C11 C8 C9 C10 95.7(3)
C16 C8 C9 C10 -12.7(3)
C8 C9 C10 C15 0.1(3)
C9 C8 C11 O5 21.5(3)
C7 C8 C11 O5 -108.7(2)
C16 C8 C11 O5 131.05(18)
C9 C8 C11 C12 -100.4(2)
C7 C8 C11 C12 129.5(2)
C16 C8 C11 C12 9.2(2)
O5 C11 C12 O6 -157.39(18)
C8 C11 C12 O6 -34.4(2)
O5 C11 C12 C18 88.8(2)
C8 C11 C12 C18 -148.17(19)
O5 C11 C12 C13 -40.8(3)
C8 C11 C12 C13 82.3(2)
O6 C12 C13 C19 -112.4(2)
C18 C12 C13 C19 8.4(3)
C11 C12 C13 C19 136.1(2)
O6 C12 C13 C14 11.1(3)
C18 C12 C13 C14 131.9(2)
C11 C12 C13 C14 -100.4(2)
C19 C13 C14 C15 175.2(2)
C12 C13 C14 C15 48.3(3)
C9 C10 C15 O1 126.7(2)
C9 C10 C15 C14 -108.2(2)
C9 C10 C15 C16 12.7(3)
C13 C14 C15 O1 -167.83(18)
C13 C14 C15 C10 67.4(3)
C13 C14 C15 C16 -50.7(3)
C3 C2 C16 O6 58.4(3)
C1 C2 C16 O6 -116.1(2)
C3 C2 C16 C15 178.5(2)
C1 C2 C16 C15 4.0(2)
C3 C2 C16 C8 -68.4(3)
C1 C2 C16 C8 117.1(2)
O1 C15 C16 O6 112.22(19)
C10 C15 C16 O6 -132.03(19)
C14 C15 C16 O6 -6.8(3)
O1 C15 C16 C2 -9.0(2)
C10 C15 C16 C2 106.8(2)
C14 C15 C16 C2 -128.04(19)
O1 C15 C16 C8 -134.84(18)
C10 C15 C16 C8 -19.1(2)
C14 C15 C16 C8 106.1(2)
C9 C8 C16 O6 136.20(18)
C7 C8 C16 O6 -103.5(2)
C11 C8 C16 O6 19.7(2)
C9 C8 C16 C2 -93.6(2)
C7 C8 C16 C2 26.7(3)
C11 C8 C16 C2 149.9(2)
C9 C8 C16 C15 18.9(2)
C7 C8 C16 C15 139.13(19)
C11 C8 C16 C15 -97.6(2)
O8 C20 C21 C22 2.5(4)
O7 C20 C21 C22 -176.7(2)
O8 C20 C21 C35 178.5(2)
O7 C20 C21 C35 -0.7(3)
C20 C21 C22 O9 -1.2(4)
C35 C21 C22 O9 -176.0(2)
C20 C21 C22 C23 176.4(2)
C35 C21 C22 C23 1.6(4)
O9 C22 C23 C24 -178.4(2)
C21 C22 C23 C24 3.8(4)
C22 C23 C24 C25 76.7(3)
C23 C24 C25 C26 -65.2(3)
C23 C24 C25 C36 63.2(3)
C36 C25 C26 O10 0.8(3)
C24 C25 C26 O10 130.2(2)
C36 C25 C26 C27 179.4(2)
C24 C25 C26 C27 -51.2(3)
O10 C26 C27 C28 7.7(3)
C25 C26 C27 C28 -171.0(2)
O10 C26 C27 C30 135.1(2)
C25 C26 C27 C30 -43.5(3)
O10 C26 C27 C35 -108.0(2)
C25 C26 C27 C35 73.4(3)
C26 C27 C28 C29 -134.9(2)
C30 C27 C28 C29 95.5(2)
C35 C27 C28 C29 -12.2(3)
C27 C28 C29 C34 0.2(3)
C28 C27 C30 O11 24.2(3)
C26 C27 C30 O11 -102.4(2)
C35 C27 C30 O11 133.28(19)
C28 C27 C30 C31 -100.3(2)
C26 C27 C30 C31 133.11(19)
C35 C27 C30 C31 8.8(2)
O11 C30 C31 O12 -154.55(18)
C27 C30 C31 O12 -33.4(2)
O11 C30 C31 C37 92.4(2)
C27 C30 C31 C37 -146.40(19)
O11 C30 C31 C32 -38.3(3)
C27 C30 C31 C32 82.9(2)
O12 C31 C32 C38 -109.4(2)
C37 C31 C32 C38 10.6(3)
C30 C31 C32 C38 138.8(2)
O12 C31 C32 C33 14.1(3)
C37 C31 C32 C33 134.0(2)
C30 C31 C32 C33 -97.8(2)
C38 C32 C33 C34 172.4(2)
C31 C32 C33 C34 45.6(3)
C28 C29 C34 O7 127.1(2)
C28 C29 C34 C33 -108.8(2)
C28 C29 C34 C35 12.2(3)
C32 C33 C34 O7 -166.26(18)
C32 C33 C34 C29 69.2(3)
C32 C33 C34 C35 -49.1(3)
C22 C21 C35 O12 62.4(3)
C20 C21 C35 O12 -112.8(2)
C22 C21 C35 C34 -178.8(3)
C20 C21 C35 C34 6.0(2)
C22 C21 C35 C27 -65.0(3)
C20 C21 C35 C27 119.8(2)
O7 C34 C35 O12 110.9(2)
C29 C34 C35 O12 -132.13(19)
C33 C34 C35 O12 -7.5(2)
O7 C34 C35 C21 -9.0(2)
C29 C34 C35 C21 107.9(2)
C33 C34 C35 C21 -127.5(2)
O7 C34 C35 C27 -135.44(18)
C29 C34 C35 C27 -18.5(2)
C33 C34 C35 C27 106.1(2)
C28 C27 C35 O12 134.86(18)
C26 C27 C35 O12 -105.6(2)
C30 C27 C35 O12 19.3(2)
C28 C27 C35 C21 -95.1(2)
C26 C27 C35 C21 24.5(3)
C30 C27 C35 C21 149.4(2)
C28 C27 C35 C34 18.2(2)
C26 C27 C35 C34 137.80(19)
C30 C27 C35 C34 -97.33(19)
O2 C1 O1 C15 173.7(2)
C2 C1 O1 C15 -9.1(3)
C10 C15 O1 C1 -101.1(2)
C14 C15 O1 C1 130.2(2)
C16 C15 O1 C1 11.4(2)
C2 C16 O6 C12 -178.01(18)
C15 C16 O6 C12 67.7(2)
C8 C16 O6 C12 -43.6(2)
C18 C12 O6 C16 165.40(19)
C11 C12 O6 C16 48.7(2)
C13 C12 O6 C16 -69.5(2)
O8 C20 O7 C34 175.2(2)
C21 C20 O7 C34 -5.5(3)
C29 C34 O7 C20 -104.4(2)
C33 C34 O7 C20 128.0(2)
C35 C34 O7 C20 9.2(2)
C21 C35 O12 C31 -177.24(19)
C34 C35 O12 C31 69.1(2)
C27 C35 O12 C31 -42.4(2)
C37 C31 O12 C35 162.49(18)
C32 C31 O12 C35 -72.4(2)
C30 C31 O12 C35 46.8(2)
